data_1536798
loop_
_publ_author_name
'Kochel, A.'

_publ_section_title
;
 Synthesis, structure and magnetic susceptibility of ammonium
 hexaiodorhenate(IV)
;
_journal_name_full 'Materials Science'
_journal_page_first 69
_journal_page_last 75
_journal_volume 22
_journal_year 2004
_chemical_formula_sum 'H8 I6 N2 Re'
_chemical_name_systematic '(N H4)2 (Re I6)'
_space_group_IT_number 128
_symmetry_space_group_name_Hall '-P 4 2n'
_symmetry_space_group_name_H-M 'P 4/m n c'
_cell_angle_alpha 90
_cell_angle_beta 90
_cell_angle_gamma 90
_cell_formula_units_Z 2
_cell_length_a 7.7436
_cell_length_b 7.7436
_cell_length_c 11.6403
_cell_volume 697.991
_citation_journal_id_ASTM MSCJDS
_cod_data_source_file Kochel_MSCJDS_2004_939.cif
_cod_data_source_block H8I6N2Re1
_cod_original_cell_volume 697.9913
_cod_original_formula_sum 'H8 I6 N2 Re1'
_cod_database_code 1536798

loop_
_symmetry_equiv_pos_as_xyz
x,y,z
-y,x,z
-x,-y,z
y,-x,z
x+1/2,-y+1/2,-z+1/2
y+1/2,x+1/2,-z+1/2
-x+1/2,y+1/2,-z+1/2
-y+1/2,-x+1/2,-z+1/2
-x,-y,-z
y,-x,-z
x,y,-z
-y,x,-z
-x-1/2,y-1/2,z-1/2
-y-1/2,-x-1/2,z-1/2
x-1/2,-y-1/2,z-1/2
y-1/2,x-1/2,z-1/2

loop_
_atom_site_label
_atom_site_type_symbol
_atom_site_fract_x
_atom_site_fract_y
_atom_site_fract_z
_atom_site_occupancy
_atom_site_U_iso_or_equiv
H1 H+1 0.01 -0.383 0.28 1 0.0
I1 I-1 0 0 0.2642 1 0.0
N1 N-3 0 0.5 0.25 1 0.0
I2 I-1 0.201 -0.2872 0.5 1 0.0
Re1 Re+4 0 0 0.5 1 0.0
